data_7008721
loop_
_publ_author_name
'Mansfield, Natalie E.'
'Coles, Martyn P.'
'Hitchcock, Peter B.'

_publ_section_title
;
 Lithium and aluminium complexes supported by chelating
 phosphaguanidinates.
;
_journal_issue 17
_journal_name_full 'Dalton transactions (Cambridge, England : 2003)'
_journal_page_first 2833
_journal_page_last 2841
_journal_paper_doi 10.1039/b506332a
_journal_year 2005
_chemical_compound_source 'synthesis as described'
_chemical_formula_moiety 'C24 H40 Li1 N4 P1'
_chemical_formula_sum 'C25 H40 Li N4 P'
_chemical_formula_weight 434.52
_chemical_name_common '[Li(tmeda){Ph2PC(NiPr)2}]'
_space_group_IT_number 2
_symmetry_cell_setting triclinic
_symmetry_Int_Tables_number 2
_symmetry_space_group_name_Hall '-P 1'
_symmetry_space_group_name_H-M 'P -1'
_atom_sites_solution_hydrogens geom
_atom_sites_solution_primary direct
_atom_sites_solution_secondary difmap
_audit_conform_dict_location ftp://ftp.iucr.org/pub/cif_core.dic
_audit_conform_dict_name cif_core.dic
_audit_conform_dict_version 2.2
_audit_creation_date 2002-03-16T16:05:32-00:00
_audit_creation_method 'WinGX routine CIF_UPDATE'
_cell_angle_alpha 98.125(1)
_cell_angle_beta 75.908(1)
_cell_angle_gamma 122.665(3)
_cell_formula_units_Z 4
_cell_length_a 9.5099(2)
_cell_length_b 11.9348(2)
_cell_length_c 28.6122(6)
_cell_measurement_reflns_used 27799
_cell_measurement_temperature 173(2)
_cell_measurement_theta_max 23
_cell_measurement_theta_min 4
_cell_measurement_wavelength 0.71073
_cell_volume 2651.37(13)
_computing_data_collection 'Collect (Nonius BV, 1997-2000)'
_computing_molecular_graphics 'Ortep-3 for Windows (Farrugia, 1997)'
_computing_publication_material 'WinGX publication routines (Farrugia, 1999)'
_computing_structure_refinement 'SHELXL-97 (Sheldrick, 1997)'
_computing_structure_solution 'SHELXS-97 (Sheldrick, 1997)'
_diffrn_ambient_temperature 173(2)
_diffrn_detector_area_resol_mean 9
_diffrn_measured_fraction_theta_full 0.975
_diffrn_measured_fraction_theta_max 0.975
_diffrn_measurement_device '95mm CCD camera on \k-goniostat'
_diffrn_measurement_device_type KappaCCD
_diffrn_measurement_method CCD
_diffrn_radiation_monochromator 'horizonally mounted graphite crystal'
_diffrn_radiation_probe x-ray
_diffrn_radiation_type MoK\a
_diffrn_radiation_wavelength 0.71073
_diffrn_reflns_av_R_equivalents 0.0653
_diffrn_reflns_av_unetI/netI 0.0536
_diffrn_reflns_limit_h_max 10
_diffrn_reflns_limit_h_min -10
_diffrn_reflns_limit_k_max 11
_diffrn_reflns_limit_k_min -13
_diffrn_reflns_limit_l_max 31
_diffrn_reflns_limit_l_min -31
_diffrn_reflns_number 22110
_diffrn_reflns_theta_full 23.06
_diffrn_reflns_theta_max 23.06
_diffrn_reflns_theta_min 3.73
_exptl_absorpt_coefficient_mu 0.121
_exptl_absorpt_correction_type none
_exptl_crystal_colour colourless
_exptl_crystal_density_diffrn 1.089
_exptl_crystal_density_method 'not measured'
_exptl_crystal_description prism
_exptl_crystal_F_000 944
_exptl_crystal_size_max 0.3
_exptl_crystal_size_mid 0.3
_exptl_crystal_size_min 0.2
_refine_diff_density_max 0.394
_refine_diff_density_min -0.288
_refine_diff_density_rms 0.056
_refine_ls_extinction_method none
_refine_ls_goodness_of_fit_ref 1.04
_refine_ls_hydrogen_treatment riding
_refine_ls_matrix_type full
_refine_ls_number_parameters 559
_refine_ls_number_reflns 7271
_refine_ls_number_restraints 0
_refine_ls_restrained_S_all 1.04
_refine_ls_R_factor_all 0.0813
_refine_ls_R_factor_gt 0.0579
_refine_ls_shift/su_max 0
_refine_ls_shift/su_mean 0
_refine_ls_structure_factor_coef Fsqd
_refine_ls_weighting_details 'calc w=1/[\s^2^(Fo^2^)+(0.0764P)^2^+2.2163P] where P=(Fo^2^+2Fc^2^)/3'
_refine_ls_weighting_scheme calc
_refine_ls_wR_factor_gt 0.141
_refine_ls_wR_factor_ref 0.1562
_reflns_number_gt 5713
_reflns_number_total 7271
_reflns_threshold_expression >2sigma(I)
_cod_data_source_file b506332a.txt
_cod_data_source_block mar402
_cod_original_cell_volume 2651.37(9)
_cod_database_code 7008721

loop_
_symmetry_equiv_pos_as_xyz
'x, y, z'
'-x, -y, -z'

loop_
_atom_site_label
_atom_site_type_symbol
_atom_site_fract_x
_atom_site_fract_y
_atom_site_fract_z
_atom_site_U_iso_or_equiv
_atom_site_adp_type
_atom_site_occupancy
_atom_site_symmetry_multiplicity
_atom_site_calc_flag
_atom_site_refinement_flags
_atom_site_disorder_assembly
_atom_site_disorder_group
Li Li 0.6824(6) -0.2031(5) 0.36647(19) 0.0362(12) Uani 1 1 d . A 1
P P 0.86780(9) 0.01994(7) 0.41104(3) 0.0274(2) Uani 1 1 d . A 1
N1 N 0.6636(3) -0.0585(2) 0.35298(8) 0.0278(6) Uani 1 1 d . A 1
N2 N 0.7502(3) 0.1652(2) 0.37519(9) 0.0313(6) Uani 1 1 d . A 1
N3 N 0.8231(3) -0.2766(3) 0.31921(9) 0.0420(7) Uani 1 1 d . A 1
N4 N 0.5364(4) -0.3857(3) 0.40107(10) 0.0469(7) Uani 1 1 d . A 1
C1 C 0.7512(3) 0.0573(3) 0.37673(10) 0.0276(7) Uani 1 1 d . A 1
C2 C 0.5746(4) -0.0542(3) 0.31847(11) 0.0324(7) Uani 1 1 d . A 1
H2 H 0.5051 -0.0148 0.3349 0.039 Uiso 1 1 calc R A 1
C3 C 0.7009(4) 0.0305(3) 0.27507(12) 0.0465(9) Uani 1 1 d . A 1
H3A H 0.7754 0.1216 0.2859 0.07 Uiso 1 1 calc R A 1
H3B H 0.6384 0.0314 0.2526 0.07 Uiso 1 1 calc R A 1
H3C H 0.7699 -0.0072 0.2588 0.07 Uiso 1 1 calc R A 1
C4 C 0.4556(4) -0.1965(3) 0.30300(12) 0.0409(8) Uani 1 1 d . A 1
H4A H 0.3754 -0.2489 0.3314 0.061 Uiso 1 1 calc R A 1
H4B H 0.5226 -0.236 0.2869 0.061 Uiso 1 1 calc R A 1
H4C H 0.392 -0.1964 0.2807 0.061 Uiso 1 1 calc R A 1
C5 C 0.8654(4) 0.2895(3) 0.39725(11) 0.0329(7) Uani 1 1 d . A 1
H5 H 0.9548 0.2815 0.4062 0.04 Uiso 1 1 calc R A 1
C6 C 0.7681(4) 0.3219(3) 0.44229(12) 0.0446(8) Uani 1 1 d . A 1
H6A H 0.7148 0.2509 0.4658 0.067 Uiso 1 1 calc R A 1
H6B H 0.6797 0.3291 0.4336 0.067 Uiso 1 1 calc R A 1
H6C H 0.8473 0.4065 0.4563 0.067 Uiso 1 1 calc R A 1
C7 C 0.9497(5) 0.3994(3) 0.36050(13) 0.0496(9) Uani 1 1 d . A 1
H7A H 1.0122 0.3781 0.3318 0.074 Uiso 1 1 calc R A 1
H7B H 1.029 0.484 0.3745 0.074 Uiso 1 1 calc R A 1
H7C H 0.8621 0.4071 0.3515 0.074 Uiso 1 1 calc R A 1
C8 C 0.8630(4) 0.0988(3) 0.47079(10) 0.0287(7) Uani 1 1 d . A 1
C9 C 0.7073(4) 0.0362(3) 0.50318(11) 0.0368(8) Uani 1 1 d . A 1
H9 H 0.6148 -0.0444 0.4937 0.044 Uiso 1 1 calc R A 1
C10 C 0.6837(4) 0.0884(4) 0.54888(11) 0.0446(9) Uani 1 1 d . A 1
H10 H 0.5757 0.0454 0.5701 0.053 Uiso 1 1 calc R A 1
C11 C 0.8193(5) 0.2035(4) 0.56284(12) 0.0492(9) Uani 1 1 d . A 1
H11 H 0.8048 0.2411 0.5939 0.059 Uiso 1 1 calc R A 1
C12 C 0.9765(5) 0.2647(4) 0.53200(12) 0.0473(9) Uani 1 1 d . A 1
H12 H 1.0702 0.3427 0.5423 0.057 Uiso 1 1 calc R A 1
C13 C 0.9987(4) 0.2133(3) 0.48615(11) 0.0367(8) Uani 1 1 d . A 1
H13 H 1.1072 0.2566 0.4651 0.044 Uiso 1 1 calc R A 1
C14 C 1.0904(4) 0.1118(3) 0.37994(10) 0.0276(7) Uani 1 1 d . A 1
C15 C 1.1397(4) 0.1657(3) 0.33451(11) 0.0331(7) Uani 1 1 d . A 1
H15 H 1.0601 0.17 0.3214 0.04 Uiso 1 1 calc R A 1
C16 C 1.3044(4) 0.2133(3) 0.30838(12) 0.0402(8) Uani 1 1 d . A 1
H16 H 1.3369 0.2498 0.2774 0.048 Uiso 1 1 calc R A 1
C17 C 1.4215(4) 0.2080(3) 0.32705(12) 0.0424(8) Uani 1 1 d . A 1
H17 H 1.5334 0.2393 0.3087 0.051 Uiso 1 1 calc R A 1
C18 C 1.3759(4) 0.1571(3) 0.37251(12) 0.0379(8) Uani 1 1 d . A 1
H18 H 1.4572 0.1559 0.3859 0.046 Uiso 1 1 calc R A 1
C19 C 1.2112(4) 0.1081(3) 0.39827(11) 0.0334(7) Uani 1 1 d . A 1
H19 H 1.1794 0.071 0.4291 0.04 Uiso 1 1 calc R A 1
C20 C 0.7131(5) -0.4194(3) 0.32813(13) 0.0529(9) Uani 1 1 d . A 1
H20A H 0.7798 -0.4625 0.3161 0.064 Uiso 1 1 calc R A 1
H20B H 0.6192 -0.4584 0.3103 0.064 Uiso 1 1 calc R A 1
C21 C 0.6388(5) -0.4471(4) 0.38146(14) 0.0553(10) Uani 1 1 d . A 1
H21A H 0.5661 -0.5444 0.3864 0.066 Uiso 1 1 calc R A 1
H21B H 0.7326 -0.4113 0.3991 0.066 Uiso 1 1 calc R A 1
C22 C 0.8535(6) -0.2487(5) 0.26809(13) 0.0658(11) Uani 1 1 d . A 1
H22A H 0.9274 -0.1525 0.2629 0.099 Uiso 1 1 calc R A 1
H22B H 0.7445 -0.2813 0.259 0.099 Uiso 1 1 calc R A 1
H22C H 0.9089 -0.2936 0.2483 0.099 Uiso 1 1 calc R A 1
C23 C 0.9873(5) -0.2202(4) 0.33288(15) 0.0608(11) Uani 1 1 d . A 1
H23A H 1.0568 -0.1243 0.3267 0.091 Uiso 1 1 calc R A 1
H23B H 1.0466 -0.2632 0.3139 0.091 Uiso 1 1 calc R A 1
H23C H 0.9688 -0.2351 0.3672 0.091 Uiso 1 1 calc R A 1
C24 C 0.5167(6) -0.3736(5) 0.45344(14) 0.0750(13) Uani 1 1 d . A 1
H24A H 0.449 -0.3327 0.4662 0.113 Uiso 1 1 calc R A 1
H24B H 0.6293 -0.3178 0.4619 0.113 Uiso 1 1 calc R A 1
H24C H 0.4585 -0.4621 0.4673 0.113 Uiso 1 1 calc R A 1
C25 C 0.3687(5) -0.4650(4) 0.38798(18) 0.0728(13) Uani 1 1 d . A 1
H25A H 0.3828 -0.4726 0.3528 0.109 Uiso 1 1 calc R A 1
H25B H 0.3042 -0.4215 0.4006 0.109 Uiso 1 1 calc R A 1
H25C H 0.3068 -0.554 0.4018 0.109 Uiso 1 1 calc R A 1
Li1B Li 1.0200(6) -0.6032(5) 0.12411(19) 0.0367(12) Uani 1 1 d . B 2
P1B P 1.26544(9) -0.36589(7) 0.09508(3) 0.0271(2) Uani 1 1 d . B 2
N1B N 1.2285(3) -0.5434(2) 0.14620(8) 0.0278(6) Uani 1 1 d . B 2
N2B N 1.5200(3) -0.3744(2) 0.13055(9) 0.0312(6) Uani 1 1 d . B 2
N3B N 0.7942(3) -0.6142(3) 0.15971(10) 0.0421(7) Uani 1 1 d . B 2
N4B N 0.8795(3) -0.7531(3) 0.07801(10) 0.0433(7) Uani 1 1 d . B 2
C1B C 1.3631(4) -0.4269(3) 0.12715(10) 0.0267(7) Uani 1 1 d . B 2
C2B C 1.2663(4) -0.6054(3) 0.17840(11) 0.0349(7) Uani 1 1 d . B 2
H2B H 1.3712 -0.6066 0.1621 0.042 Uiso 1 1 calc R B 2
C3B C 1.2971(5) -0.5269(4) 0.22602(12) 0.0550(10) Uani 1 1 d . B 2
H3B1 H 1.3941 -0.4357 0.2194 0.083 Uiso 1 1 calc R B 2
H3B2 H 1.3218 -0.57 0.2468 0.083 Uiso 1 1 calc R B 2
H3B3 H 1.195 -0.5248 0.2422 0.083 Uiso 1 1 calc R B 2
C4B C 1.1173(4) -0.7478(3) 0.18742(13) 0.0479(9) Uani 1 1 d . B 2
H4B1 H 1.1005 -0.7963 0.1566 0.072 Uiso 1 1 calc R B 2
H4B2 H 1.0138 -0.7476 0.2033 0.072 Uiso 1 1 calc R B 2
H4B3 H 1.1417 -0.7915 0.2081 0.072 Uiso 1 1 calc R B 2
C5B C 1.6540(4) -0.2415(3) 0.11357(10) 0.0307(7) Uani 1 1 d . B 2
H5B H 1.6017 -0.1956 0.1049 0.037 Uiso 1 1 calc R B 2
C6B C 1.7769(4) -0.2484(3) 0.06940(12) 0.0417(8) Uani 1 1 d . B 2
H6B1 H 1.7149 -0.2972 0.0434 0.063 Uiso 1 1 calc R B 2
H6B2 H 1.8272 -0.2943 0.0776 0.063 Uiso 1 1 calc R B 2
H6B3 H 1.8675 -0.158 0.0588 0.063 Uiso 1 1 calc R B 2
C7B C 1.7480(4) -0.1646(3) 0.15432(12) 0.0442(8) Uani 1 1 d . B 2
H7B1 H 1.6677 -0.1604 0.1824 0.066 Uiso 1 1 calc R B 2
H7B2 H 1.8384 -0.0741 0.1437 0.066 Uiso 1 1 calc R B 2
H7B3 H 1.7985 -0.2098 0.1631 0.066 Uiso 1 1 calc R B 2
C8B C 1.4092(4) -0.2997(3) 0.03701(10) 0.0285(7) Uani 1 1 d . B 2
C9B C 1.4135(4) -0.3947(3) 0.00300(11) 0.0335(7) Uani 1 1 d . B 2
H9B H 1.3449 -0.4861 0.0114 0.04 Uiso 1 1 calc R B 2
C10B C 1.5152(4) -0.3588(3) -0.04258(11) 0.0392(8) Uani 1 1 d . B 2
H10B H 1.5167 -0.4248 -0.0652 0.047 Uiso 1 1 calc R B 2
C11B C 1.6144(4) -0.2260(3) -0.05488(11) 0.0415(8) Uani 1 1 d . B 2
H11B H 1.6861 -0.2001 -0.0859 0.05 Uiso 1 1 calc R B 2
C12B C 1.6095(4) -0.1307(3) -0.02195(11) 0.0419(8) Uani 1 1 d . B 2
H12B H 1.6764 -0.0395 -0.0307 0.05 Uiso 1 1 calc R B 2
C13B C 1.5078(4) -0.1671(3) 0.02355(11) 0.0332(7) Uani 1 1 d . B 2
H13B H 1.5053 -0.1008 0.0458 0.04 Uiso 1 1 calc R B 2
C14B C 1.2779(3) -0.2214(3) 0.13020(10) 0.0271(7) Uani 1 1 d . B 2
C15B C 1.3298(4) -0.1844(3) 0.17440(11) 0.0340(7) Uani 1 1 d . B 2
H15B H 1.3736 -0.2287 0.1854 0.041 Uiso 1 1 calc R B 2
C16B C 1.3183(4) -0.0834(3) 0.20251(12) 0.0432(8) Uani 1 1 d . B 2
H16B H 1.3535 -0.0596 0.2326 0.052 Uiso 1 1 calc R B 2
C17B C 1.2557(4) -0.0177(3) 0.18662(13) 0.0443(9) Uani 1 1 d . B 2
H17B H 1.2493 0.0521 0.2055 0.053 Uiso 1 1 calc R B 2
C18B C 1.2027(4) -0.0539(3) 0.14322(12) 0.0405(8) Uani 1 1 d . B 2
H18B H 1.1595 -0.009 0.1322 0.049 Uiso 1 1 calc R B 2
C19B C 1.2122(4) -0.1554(3) 0.11565(11) 0.0354(7) Uani 1 1 d . B 2
H19B H 1.173 -0.1806 0.0861 0.042 Uiso 1 1 calc R B 2
C20B C 0.6698(5) -0.7077(4) 0.13000(16) 0.0637(11) Uani 1 1 d . B 2
H20C H 0.5546 -0.7526 0.1508 0.076 Uiso 1 1 calc R B 2
H20D H 0.6695 -0.6568 0.1056 0.076 Uiso 1 1 calc R B 2
C21B C 0.7048(5) -0.8091(4) 0.10535(17) 0.0725(13) Uani 1 1 d . B 2
H21C H 0.6831 -0.871 0.1296 0.087 Uiso 1 1 calc R B 2
H21D H 0.625 -0.8611 0.0831 0.087 Uiso 1 1 calc R B 2
C22B C 0.7478(7) -0.6631(7) 0.20792(16) 0.108(2) Uani 1 1 d . B 2
H22D H 0.8344 -0.5989 0.2264 0.162 Uiso 1 1 calc R B 2
H22E H 0.7404 -0.7487 0.2062 0.162 Uiso 1 1 calc R B 2
H22F H 0.637 -0.675 0.2238 0.162 Uiso 1 1 calc R B 2
C23B C 0.8046(6) -0.4862(4) 0.1616(2) 0.0801(14) Uani 1 1 d . B 2
H23D H 0.8351 -0.4544 0.1287 0.12 Uiso 1 1 calc R B 2
H23E H 0.8917 -0.4209 0.1797 0.12 Uiso 1 1 calc R B 2
H23F H 0.6939 -0.498 0.1775 0.12 Uiso 1 1 calc R B 2
C24B C 0.9002(6) -0.6952(5) 0.03287(15) 0.0771(13) Uani 1 1 d . B 2
H24D H 1.0183 -0.6565 0.0152 0.116 Uiso 1 1 calc R B 2
H24E H 0.8728 -0.6256 0.0403 0.116 Uiso 1 1 calc R B 2
H24F H 0.8232 -0.7649 0.0131 0.116 Uiso 1 1 calc R B 2
C25B C 0.9217(6) -0.8571(4) 0.06528(18) 0.0751(13) Uani 1 1 d . B 2
H25D H 1.0389 -0.8177 0.0468 0.113 Uiso 1 1 calc R B 2
H25E H 0.843 -0.9265 0.0458 0.113 Uiso 1 1 calc R B 2
H25F H 0.9113 -0.8962 0.0948 0.113 Uiso 1 1 calc R B 2

loop_
_atom_site_aniso_label
_atom_site_aniso_U_11
_atom_site_aniso_U_22
_atom_site_aniso_U_33
_atom_site_aniso_U_23
_atom_site_aniso_U_13
_atom_site_aniso_U_12
Li 0.039(3) 0.035(3) 0.039(3) 0.001(2) -0.006(2) 0.024(2)
P 0.0274(4) 0.0295(4) 0.0271(4) 0.0004(3) -0.0072(3) 0.0154(4)
N1 0.0283(13) 0.0314(14) 0.0265(13) -0.0021(11) -0.0085(11) 0.0170(11)
N2 0.0312(14) 0.0316(14) 0.0361(15) -0.0018(11) -0.0086(11) 0.0195(12)
N3 0.0469(17) 0.0460(16) 0.0398(16) -0.0053(13) -0.0078(13) 0.0304(14)
N4 0.0498(18) 0.0386(16) 0.0500(18) 0.0076(14) -0.0100(14) 0.0202(14)
C1 0.0229(15) 0.0350(17) 0.0234(15) 0.0029(13) -0.0003(13) 0.0155(14)
C2 0.0361(17) 0.0364(17) 0.0324(17) -0.0037(14) -0.0139(14) 0.0222(15)
C3 0.052(2) 0.051(2) 0.0363(19) 0.0062(16) -0.0130(17) 0.0242(18)
C4 0.0421(19) 0.0458(19) 0.0375(19) -0.0031(15) -0.0164(16) 0.0224(16)
C5 0.0350(17) 0.0286(16) 0.0415(18) -0.0004(14) -0.0105(14) 0.0197(14)
C6 0.054(2) 0.0412(19) 0.047(2) -0.0094(16) -0.0157(17) 0.0309(17)
C7 0.050(2) 0.0376(19) 0.062(2) 0.0064(17) -0.0145(18) 0.0208(17)
C8 0.0278(16) 0.0380(17) 0.0269(16) 0.0048(13) -0.0034(13) 0.0214(15)
C9 0.0360(18) 0.0475(19) 0.0326(18) 0.0073(15) -0.0079(15) 0.0237(16)
C10 0.046(2) 0.074(3) 0.0273(18) 0.0096(17) 0.0009(16) 0.041(2)
C11 0.066(3) 0.078(3) 0.0256(18) -0.0087(18) -0.0102(18) 0.054(2)
C12 0.058(2) 0.053(2) 0.037(2) -0.0129(17) -0.0217(18) 0.0315(19)
C13 0.0377(18) 0.0407(18) 0.0332(18) -0.0003(15) -0.0106(15) 0.0204(16)
C14 0.0300(16) 0.0267(15) 0.0292(17) -0.0048(13) -0.0072(13) 0.0176(13)
C15 0.0327(17) 0.0377(17) 0.0335(18) 0.0014(14) -0.0055(14) 0.0216(15)
C16 0.0403(19) 0.0440(19) 0.0357(18) 0.0070(15) 0.0016(15) 0.0239(16)
C17 0.0331(18) 0.0425(19) 0.047(2) -0.0002(16) 0.0028(16) 0.0217(16)
C18 0.0328(18) 0.0417(18) 0.049(2) -0.0073(16) -0.0131(16) 0.0255(16)
C19 0.0360(18) 0.0362(17) 0.0352(17) -0.0031(14) -0.0109(15) 0.0229(15)
C20 0.065(2) 0.047(2) 0.058(2) -0.0123(18) -0.016(2) 0.039(2)
C21 0.073(3) 0.041(2) 0.068(3) 0.0018(18) -0.022(2) 0.038(2)
C22 0.074(3) 0.085(3) 0.044(2) -0.001(2) 0.004(2) 0.051(3)
C23 0.052(2) 0.067(3) 0.072(3) -0.016(2) -0.017(2) 0.039(2)
C24 0.095(3) 0.081(3) 0.048(3) 0.018(2) 0.005(2) 0.049(3)
C25 0.043(2) 0.057(3) 0.106(4) 0.020(2) -0.009(2) 0.016(2)
Li1B 0.031(3) 0.033(3) 0.040(3) 0.002(2) -0.005(2) 0.013(2)
P1B 0.0276(4) 0.0268(4) 0.0269(4) 0.0036(3) -0.0057(3) 0.0135(3)
N1B 0.0317(14) 0.0284(13) 0.0264(13) 0.0049(11) -0.0037(11) 0.0175(12)
N2B 0.0300(14) 0.0326(14) 0.0328(14) 0.0013(11) -0.0073(11) 0.0171(12)
N3B 0.0394(16) 0.0457(16) 0.0418(16) -0.0004(13) -0.0047(13) 0.0243(14)
N4B 0.0344(15) 0.0408(16) 0.0508(18) -0.0079(13) -0.0092(13) 0.0189(13)
C1B 0.0319(18) 0.0284(16) 0.0215(15) -0.0001(12) -0.0031(13) 0.0179(14)
C2B 0.0387(18) 0.0373(17) 0.0311(17) 0.0089(14) -0.0016(14) 0.0218(15)
C3B 0.079(3) 0.059(2) 0.037(2) 0.0070(18) -0.0157(19) 0.040(2)
C4B 0.049(2) 0.0416(19) 0.058(2) 0.0209(17) -0.0019(17) 0.0253(17)
C5B 0.0279(16) 0.0308(16) 0.0317(17) 0.0024(13) -0.0073(13) 0.0134(14)
C6B 0.0350(18) 0.047(2) 0.0409(19) 0.0033(16) -0.0017(15) 0.0218(16)
C7B 0.0384(19) 0.0425(19) 0.047(2) -0.0037(16) -0.0163(16) 0.0164(16)
C8B 0.0307(16) 0.0335(16) 0.0257(16) 0.0000(13) -0.0087(13) 0.0186(14)
C9B 0.0382(18) 0.0337(17) 0.0342(18) 0.0031(14) -0.0069(15) 0.0221(15)
C10B 0.054(2) 0.046(2) 0.0280(18) -0.0046(15) -0.0078(16) 0.0347(18)
C11B 0.0428(19) 0.053(2) 0.0264(17) 0.0076(16) -0.0005(15) 0.0246(17)
C12B 0.0433(19) 0.0391(19) 0.0338(19) 0.0102(15) -0.0023(16) 0.0155(16)
C13B 0.0362(17) 0.0287(16) 0.0298(17) 0.0013(13) -0.0080(14) 0.0132(14)
C14B 0.0215(15) 0.0276(15) 0.0300(16) 0.0064(13) -0.0003(12) 0.0121(13)
C15B 0.0370(17) 0.0400(18) 0.0308(17) -0.0008(14) -0.0061(14) 0.0245(15)
C16B 0.049(2) 0.051(2) 0.0350(19) -0.0094(16) -0.0094(16) 0.0317(18)
C17B 0.043(2) 0.0361(18) 0.051(2) -0.0004(16) 0.0036(17) 0.0249(17)
C18B 0.0387(19) 0.0374(18) 0.054(2) 0.0097(16) -0.0029(16) 0.0258(16)
C19B 0.0333(17) 0.0366(18) 0.0379(18) 0.0076(15) -0.0033(14) 0.0193(15)
C20B 0.034(2) 0.064(3) 0.079(3) -0.018(2) -0.012(2) 0.0202(19)
C21B 0.039(2) 0.061(3) 0.089(3) -0.023(2) -0.011(2) 0.014(2)
C22B 0.101(4) 0.207(7) 0.045(3) 0.042(3) 0.025(3) 0.107(5)
C23B 0.060(3) 0.063(3) 0.123(4) -0.013(3) -0.012(3) 0.043(2)
C24B 0.083(3) 0.096(3) 0.053(3) -0.009(2) -0.029(2) 0.043(3)
C25B 0.071(3) 0.062(3) 0.100(4) -0.028(2) -0.034(3) 0.040(2)

loop_
_atom_type_symbol
_atom_type_description
_atom_type_scat_dispersion_real
_atom_type_scat_dispersion_imag
_atom_type_scat_source
C C 0.0033 0.0016 'International Tables Vol C Tables 4.2.6.8 and 6.1.1.4'
H H 0 0 'International Tables Vol C Tables 4.2.6.8 and 6.1.1.4'
Li Li -0.0003 0.0001 'International Tables Vol C Tables 4.2.6.8 and 6.1.1.4'
N N 0.0061 0.0033 'International Tables Vol C Tables 4.2.6.8 and 6.1.1.4'
P P 0.1023 0.0942 'International Tables Vol C Tables 4.2.6.8 and 6.1.1.4'

loop_
_geom_angle_atom_site_label_1
_geom_angle_atom_site_label_2
_geom_angle_atom_site_label_3
_geom_angle
_geom_angle_site_symmetry_1
_geom_angle_site_symmetry_3
_geom_angle_publ_flag
N1 Li N4 140.3(3) . . ?
N1 Li N3 125.3(3) . . ?
N4 Li N3 88.4(2) . . ?
N1 Li P 66.54(16) . . ?
N4 Li P 122.1(2) . . ?
N3 Li P 114.4(2) . . ?
C14 P C8 105.43(13) . . ?
C14 P C1 105.06(13) . . ?
C8 P C1 107.82(13) . . ?
C14 P Li 112.64(14) . . ?
C8 P Li 139.88(15) . . ?
C1 P Li 74.49(14) . . ?
C1 N1 C2 115.2(2) . . ?
C1 N1 Li 115.7(2) . . ?
C2 N1 Li 128.9(2) . . ?
C1 N2 C5 121.9(2) . . ?
C20 N3 C23 111.9(3) . . ?
C20 N3 C22 110.8(3) . . ?
C23 N3 C22 108.7(3) . . ?
C20 N3 Li 101.6(2) . . ?
C23 N3 Li 109.2(3) . . ?
C22 N3 Li 114.4(3) . . ?
C24 N4 C25 109.9(3) . . ?
C24 N4 C21 109.8(3) . . ?
C25 N4 C21 110.8(3) . . ?
C24 N4 Li 113.4(3) . . ?
C25 N4 Li 110.7(3) . . ?
C21 N4 Li 102.0(2) . . ?
N2 C1 N1 126.4(3) . . ?
N2 C1 P 130.5(2) . . ?
N1 C1 P 103.12(19) . . ?
N1 C2 C4 108.0(2) . . ?
N1 C2 C3 111.1(2) . . ?
C4 C2 C3 110.9(3) . . ?
N2 C5 C7 108.2(3) . . ?
N2 C5 C6 110.7(2) . . ?
C7 C5 C6 110.0(3) . . ?
C13 C8 C9 118.1(3) . . ?
C13 C8 P 126.1(2) . . ?
C9 C8 P 115.8(2) . . ?
C10 C9 C8 121.9(3) . . ?
C11 C10 C9 118.8(3) . . ?
C10 C11 C12 120.4(3) . . ?
C11 C12 C13 120.6(3) . . ?
C12 C13 C8 120.2(3) . . ?
C15 C14 C19 118.3(3) . . ?
C15 C14 P 122.1(2) . . ?
C19 C14 P 118.7(2) . . ?
C16 C15 C14 120.3(3) . . ?
C17 C16 C15 120.5(3) . . ?
C16 C17 C18 120.0(3) . . ?
C19 C18 C17 119.4(3) . . ?
C18 C19 C14 121.5(3) . . ?
N3 C20 C21 111.2(3) . . ?
N4 C21 C20 111.4(3) . . ?
N1B Li1B N3B 131.2(3) . . ?
N1B Li1B N4B 135.2(3) . . ?
N3B Li1B N4B 87.6(2) . . ?
N1B Li1B P1B 66.94(16) . . ?
N3B Li1B P1B 113.9(2) . . ?
N4B Li1B P1B 123.1(2) . . ?
N1B Li1B C1B 26.30(11) . . ?
N3B Li1B C1B 134.5(2) . . ?
N4B Li1B C1B 136.9(2) . . ?
P1B Li1B C1B 40.90(9) . . ?
N1B Li1B C21B 149.9(3) . . ?
N3B Li1B C21B 58.49(16) . . ?
N4B Li1B C21B 30.80(13) . . ?
P1B Li1B C21B 140.7(2) . . ?
C1B Li1B C21B 167.0(2) . . ?
C14B P1B C8B 105.39(13) . . ?
C14B P1B C1B 105.22(13) . . ?
C8B P1B C1B 107.37(12) . . ?
C14B P1B Li1B 119.23(14) . . ?
C8B P1B Li1B 133.29(15) . . ?
C1B P1B Li1B 74.90(14) . . ?
C1B N1B C2B 114.6(2) . . ?
C1B N1B Li1B 114.0(2) . . ?
C2B N1B Li1B 131.4(2) . . ?
C1B N2B C5B 122.6(2) . . ?
C22B N3B C20B 112.0(4) . . ?
C22B N3B C23B 110.2(4) . . ?
C20B N3B C23B 108.2(3) . . ?
C22B N3B Li1B 109.4(3) . . ?
C20B N3B Li1B 104.0(2) . . ?
C23B N3B Li1B 113.0(3) . . ?
C21B N4B C24B 110.3(3) . . ?
C21B N4B C25B 110.8(3) . . ?
C24B N4B C25B 107.7(3) . . ?
C21B N4B Li1B 102.3(3) . . ?
C24B N4B Li1B 110.1(3) . . ?
C25B N4B Li1B 115.5(3) . . ?
N2B C1B N1B 126.4(3) . . ?
N2B C1B P1B 130.2(2) . . ?
N1B C1B P1B 103.43(19) . . ?
N2B C1B Li1B 164.4(2) . . ?
N1B C1B Li1B 39.73(16) . . ?
P1B C1B Li1B 64.20(13) . . ?
N1B C2B C4B 108.3(3) . . ?
N1B C2B C3B 110.9(3) . . ?
C4B C2B C3B 110.8(3) . . ?
N2B C5B C7B 108.1(2) . . ?
N2B C5B C6B 110.5(2) . . ?
C7B C5B C6B 110.4(3) . . ?
C13B C8B C9B 118.1(3) . . ?
C13B C8B P1B 126.5(2) . . ?
C9B C8B P1B 115.4(2) . . ?
C10B C9B C8B 121.6(3) . . ?
C11B C10B C9B 119.3(3) . . ?
C10B C11B C12B 119.9(3) . . ?
C13B C12B C11B 120.5(3) . . ?
C12B C13B C8B 120.6(3) . . ?
C19B C14B C15B 117.8(3) . . ?
C19B C14B P1B 118.7(2) . . ?
C15B C14B P1B 123.0(2) . . ?
C16B C15B C14B 120.9(3) . . ?
C17B C16B C15B 120.0(3) . . ?
C18B C17B C16B 119.8(3) . . ?
C17B C18B C19B 120.1(3) . . ?
C18B C19B C14B 121.4(3) . . ?
C21B C20B N3B 113.5(3) . . ?
N4B C21B C20B 113.2(3) . . ?
N4B C21B Li1B 46.86(19) . . ?
C20B C21B Li1B 76.2(2) . . ?

loop_
_geom_bond_atom_site_label_1
_geom_bond_atom_site_label_2
_geom_bond_distance
_geom_bond_site_symmetry_2
_geom_bond_publ_flag
Li N1 1.927(5) . ?
Li N4 2.081(6) . ?
Li N3 2.107(6) . ?
Li P 2.625(5) . ?
P C14 1.825(3) . ?
P C8 1.834(3) . ?
P C1 1.892(3) . ?
N1 C1 1.354(4) . ?
N1 C2 1.470(4) . ?
N2 C1 1.299(4) . ?
N2 C5 1.455(4) . ?
N3 C20 1.461(4) . ?
N3 C23 1.461(4) . ?
N3 C22 1.470(5) . ?
N4 C24 1.460(5) . ?
N4 C25 1.463(5) . ?
N4 C21 1.478(5) . ?
C2 C4 1.523(4) . ?
C2 C3 1.524(4) . ?
C5 C7 1.522(4) . ?
C5 C6 1.527(4) . ?
C8 C13 1.389(4) . ?
C8 C9 1.394(4) . ?
C9 C10 1.388(5) . ?
C10 C11 1.376(5) . ?
C11 C12 1.382(5) . ?
C12 C13 1.385(5) . ?
C14 C15 1.392(4) . ?
C14 C19 1.396(4) . ?
C15 C16 1.388(4) . ?
C16 C17 1.380(5) . ?
C17 C18 1.383(5) . ?
C18 C19 1.382(4) . ?
C20 C21 1.517(5) . ?
Li1B N1B 1.948(5) . ?
Li1B N3B 2.082(6) . ?
Li1B N4B 2.082(6) . ?
Li1B P1B 2.597(5) . ?
Li1B C1B 2.785(6) . ?
Li1B C21B 2.788(6) . ?
P1B C14B 1.829(3) . ?
P1B C8B 1.831(3) . ?
P1B C1B 1.888(3) . ?
N1B C1B 1.350(4) . ?
N1B C2B 1.472(4) . ?
N2B C1B 1.294(4) . ?
N2B C5B 1.453(4) . ?
N3B C22B 1.446(5) . ?
N3B C20B 1.471(5) . ?
N3B C23B 1.471(5) . ?
N4B C21B 1.461(5) . ?
N4B C24B 1.472(5) . ?
N4B C25B 1.474(5) . ?
C2B C4B 1.520(4) . ?
C2B C3B 1.535(5) . ?
C5B C7B 1.523(4) . ?
C5B C6B 1.525(4) . ?
C8B C13B 1.388(4) . ?
C8B C9B 1.397(4) . ?
C9B C10B 1.384(4) . ?
C10B C11B 1.381(5) . ?
C11B C12B 1.385(5) . ?
C12B C13B 1.383(4) . ?
C14B C19B 1.391(4) . ?
C14B C15B 1.396(4) . ?
C15B C16B 1.391(4) . ?
C16B C17B 1.383(5) . ?
C17B C18B 1.379(5) . ?
C18B C19B 1.382(4) . ?
C20B C21B 1.468(5) . ?
